data_7710152
loop_
_publ_author_name
'Duvinage, Daniel'
'Janssen, Marvin'
'Lork, Enno'
'Gr\"utzmacher, Hansj\"org'
'Mebs, Stefan'
'Beckmann, Jens'

_publ_section_title
;
 Heavier Bis(m-terphenyl)element phosphaethynolates of Group 13
;
_journal_name_full 'Dalton Transactions'
_journal_paper_doi 10.1039/D2DT00907B
_journal_year 2022
_chemical_formula_moiety 'C56 H62 In N2 O P'
_chemical_formula_sum 'C56 H62 In N2 O P'
_chemical_formula_weight 924.86
_space_group_crystal_system monoclinic
_space_group_IT_number 14
_space_group_name_Hall '-P 2yn'
_space_group_name_H-M_alt 'P 1 21/n 1'
_atom_sites_solution_hydrogens geom
_atom_sites_solution_primary direct
_audit_creation_date 2022-01-18
_audit_creation_method
;
FinalCif V96 by Daniel Kratzert, Freiburg 2022,
https://dkratzert.de/finalcif.html
;
_audit_update_record
;
2022-01-19 deposited with the CCDC.	2022-04-28 downloaded from the CCDC.
;
_cell_angle_alpha 90
_cell_angle_beta 100.753(2)
_cell_angle_gamma 90
_cell_formula_units_Z 4
_cell_length_a 11.2294(5)
_cell_length_b 20.1471(12)
_cell_length_c 22.3970(12)
_cell_measurement_reflns_used 9990
_cell_measurement_temperature 100.00
_cell_measurement_theta_max 29.99
_cell_measurement_theta_min 2.22
_cell_volume 4978.1(5)
_computing_molecular_graphics 'Olex2 1.5 (Dolomanov et al., 2009)'
_computing_publication_material 'Olex2 1.5 (Dolomanov et al., 2009)'
_computing_structure_refinement 'XL  (Sheldrick, 2008)'
_computing_structure_solution 'SHELXS (G. Sheldrick)'
_diffrn_ambient_environment N~2~
_diffrn_ambient_temperature 100.00
_diffrn_detector CPAD
_diffrn_detector_area_resol_mean 7.41
_diffrn_detector_type 'Bruker PHOTON 100'
_diffrn_measured_fraction_theta_full 0.999
_diffrn_measured_fraction_theta_max 0.999
_diffrn_measurement_device 'three-circle diffractometer'
_diffrn_measurement_device_type 'Bruker D8 VENTURE dual wavelength Mo/Cu'
_diffrn_measurement_method '\w and \f scans'
_diffrn_measurement_specimen_support 'MiTeGen micromount'
_diffrn_radiation_monochromator 'mirror optics'
_diffrn_radiation_probe x-ray
_diffrn_radiation_type MoK\a
_diffrn_radiation_wavelength 0.71073
_diffrn_reflns_av_R_equivalents 0.0617
_diffrn_reflns_av_unetI/netI 0.0330
_diffrn_reflns_Laue_measured_fraction_full 0.999
_diffrn_reflns_Laue_measured_fraction_max 0.999
_diffrn_reflns_limit_h_max 13
_diffrn_reflns_limit_h_min -13
_diffrn_reflns_limit_k_max 24
_diffrn_reflns_limit_k_min -24
_diffrn_reflns_limit_l_max 27
_diffrn_reflns_limit_l_min -27
_diffrn_reflns_number 91075
_diffrn_reflns_point_group_measured_fraction_full 0.999
_diffrn_reflns_point_group_measured_fraction_max 0.999
_diffrn_reflns_theta_full 25.242
_diffrn_reflns_theta_max 25.999
_diffrn_reflns_theta_min 2.105
_diffrn_source 'microfocus sealed X-ray tube'
_diffrn_source_type 'Incoatec I\ms'
_diffrn_standards_number 0
_exptl_absorpt_coefficient_mu 0.546
_exptl_absorpt_correction_T_max 0.7461
_exptl_absorpt_correction_T_min 0.6709
_exptl_absorpt_correction_type multi-scan
_exptl_absorpt_process_details
;
SADABS-2016/2 (Bruker,2016/2) was used for absorption correction.
wR2(int) was 0.0841 before and 0.0611 after correction.
The Ratio of minimum to maximum transmission is 0.8992.
The \l/2 correction factor is Not present.
;
_exptl_crystal_colour yellow
_exptl_crystal_colour_primary yellow
_exptl_crystal_density_diffrn 1.234
_exptl_crystal_description block
_exptl_crystal_F_000 1936
_exptl_crystal_size_max 0.32
_exptl_crystal_size_mid 0.23
_exptl_crystal_size_min 0.16
_refine_diff_density_max 0.674
_refine_diff_density_min -1.362
_refine_diff_density_rms 0.102
_refine_ls_extinction_method none
_refine_ls_goodness_of_fit_ref 1.294
_refine_ls_hydrogen_treatment constr
_refine_ls_matrix_type full
_refine_ls_number_parameters 582
_refine_ls_number_reflns 9791
_refine_ls_number_restraints 0
_refine_ls_restrained_S_all 1.294
_refine_ls_R_factor_all 0.0767
_refine_ls_R_factor_gt 0.0679
_refine_ls_shift/su_max 0.001
_refine_ls_shift/su_mean 0.000
_refine_ls_structure_factor_coef Fsqd
_refine_ls_weighting_details 'w=1/[\s^2^(Fo^2^)+(0.0001P)^2^+25.8785P] where P=(Fo^2^+2Fc^2^)/3'
_refine_ls_weighting_scheme calc
_refine_ls_wR_factor_gt 0.1317
_refine_ls_wR_factor_ref 0.1345
_reflns_Friedel_coverage 0.000
_reflns_number_gt 8776
_reflns_number_total 9791
_reflns_threshold_expression 'I > 2\s(I)'
_cod_data_source_file d2dt00907b3.cif
_cod_data_source_block janssenm201105_0m
_cod_database_code 7710152
_smtbx_masks_special_details
;
A solvent mask was calculated and 96 electrons were 
found in a volume of 450\%A^3^ in 1 void per unit cell. 
This is consistent with the presence of 
0.5[C7H8] per Asymmetric Unit 
which account for 100 electrons 
per unit cell.
;
_shelx_shelxl_version_number 2018/3
_olex2_refinement_description
;
1. Fixed Uiso
 At 1.2 times of:
  All C(H) groups
 At 1.5 times of:
  All C(H,H,H) groups
2. Uiso/Uaniso restraints and constraints
Uanis(O1) = Uanis(O2')
Uanis(C13) = Uanis(C43)
3. Others
 Sof(P1')=Sof(O2')=Sof(In1')=1-FVAR(1)
 Sof(In1)=Sof(P1)=Sof(O1)=FVAR(1)
4.a Aromatic/amide H refined with riding coordinates:
 C32(H32), C22(H22), C12(H12), C14(H14), C13(H13), C34(H34), C44(H44),
 C24(H24), C54(H54), C42(H42), C43(H43), C64(H64), C62(H62), C52(H52)
4.b Idealised Me refined as rotating group:
 C26(H26A,H26B,H26C), C36(H36A,H36B,H36C), C38(H38A,H38B,H38C), C28(H28A,H28B,
 H28C), C37(H37A,H37B,H37C), C66(H66A,H66B,H66C), C58(H58A,H58B,H58C), C56(H56A,
 H56B,H56C), C27(H27A,H27B,H27C), C68(H68A,H68B,H68C), C6(H6A,H6B,H6C), C5(H5A,
 H5B,H5C), C67(H67A,H67B,H67C), C8(H8A,H8B,H8C), C7(H7A,H7B,H7C), C57(H57A,H57B,
 H57C)
;
_olex2_submission_special_instructions 'No special instructions were received'
_shelx_space_group_comment
;
The symmetry employed for this shelxl refinement is uniquely defined
by the following loop, which should always be used as a source of
symmetry information in preference to the above space-group names.
They are only intended as comments.
;
_smtbx_masks_void_probe_radius 1.2
_smtbx_masks_void_truncation_radius 1.2
_diffrn_measurement_ambient_temperature_device_make 'Oxford Cryostream 700'

loop_
_space_group_symop_operation_xyz
'x, y, z'
'-x+1/2, y+1/2, -z+1/2'
'-x, -y, -z'
'x-1/2, -y-1/2, z-1/2'

loop_
_atom_site_label
_atom_site_type_symbol
_atom_site_fract_x
_atom_site_fract_y
_atom_site_fract_z
_atom_site_U_iso_or_equiv
_atom_site_adp_type
_atom_site_occupancy
_atom_site_site_symmetry_order
_atom_site_calc_flag
_atom_site_refinement_flags_posn
_atom_site_refinement_flags_adp
_atom_site_refinement_flags_occupancy
_atom_site_disorder_assembly
_atom_site_disorder_group
In1 In 0.5149(4) 0.64226(18) 0.6973(2) 0.0137(5) Uani 0.718(8) 1 d . . P A 1
P1 P 0.47803(16) 0.58275(9) 0.59432(13) 0.0211(8) Uani 0.718(8) 1 d . . P A 1
C31 C 0.1768(4) 0.5970(2) 0.5998(2) 0.0156(9) Uani 1 1 d . . . . .
C10 C 0.3549(4) 0.6962(2) 0.71707(19) 0.0135(9) Uani 1 1 d . . . . .
O1 O 0.5402(5) 0.7093(3) 0.6209(3) 0.0206(11) Uani 0.718(8) 1 d . . P A 1
C32 C 0.1401(4) 0.5354(2) 0.5775(2) 0.0197(10) Uani 1 1 d . . . . .
H32 H 0.118938 0.529434 0.534784 0.024 Uiso 1 1 calc R U . . .
N1 N 0.5652(4) 0.6563(2) 0.47444(19) 0.0262(9) Uani 1 1 d . . . . .
C11 C 0.3616(4) 0.7584(2) 0.7455(2) 0.0155(9) Uani 1 1 d . . . . .
N2 N 0.4795(4) 0.7465(2) 0.4954(2) 0.0313(10) Uani 1 1 d . . . . .
C20 C 0.4765(4) 0.7860(2) 0.7820(2) 0.0145(9) Uani 1 1 d . . . . .
C35 C 0.2069(4) 0.5526(2) 0.7023(2) 0.0157(9) Uani 1 1 d . . . . .
C21 C 0.5323(4) 0.8416(2) 0.7616(2) 0.0173(9) Uani 1 1 d . . . . .
C33 C 0.1327(4) 0.4815(2) 0.6154(2) 0.0201(10) Uani 1 1 d . . . . .
C55 C 0.8237(4) 0.6424(3) 0.6188(2) 0.0300(12) Uani 1 1 d . . . . .
C41 C 0.8033(4) 0.6278(2) 0.7271(2) 0.0155(9) Uani 1 1 d . . . . .
C40 C 0.6952(4) 0.6106(2) 0.7471(2) 0.0158(9) Uani 1 1 d . . . . .
C26 C 0.4913(5) 0.8685(3) 0.6982(2) 0.0323(13) Uani 1 1 d . . . . .
H26A H 0.493092 0.832880 0.668532 0.048 Uiso 1 1 calc R U . . .
H26B H 0.545739 0.904351 0.690767 0.048 Uiso 1 1 calc R U . . .
H26C H 0.408575 0.885690 0.694027 0.048 Uiso 1 1 calc R U . . .
C50 C 0.8093(4) 0.6718(2) 0.6740(2) 0.0189(10) Uani 1 1 d . . . . .
C30 C 0.2114(4) 0.6057(2) 0.6629(2) 0.0125(9) Uani 1 1 d . . . . .
C22 C 0.6285(4) 0.8723(2) 0.8003(2) 0.0189(10) Uani 1 1 d . . . . .
H22 H 0.664145 0.910897 0.786714 0.023 Uiso 1 1 calc R U . . .
C15 C 0.2384(4) 0.6737(2) 0.6893(2) 0.0143(9) Uani 1 1 d . . . . .
C36 C 0.1767(4) 0.6551(2) 0.5570(2) 0.0226(10) Uani 1 1 d . . . . .
H36A H 0.165362 0.638872 0.515064 0.034 Uiso 1 1 calc R U . . .
H36B H 0.254149 0.678713 0.567055 0.034 Uiso 1 1 calc R U . . .
H36C H 0.110411 0.685426 0.561101 0.034 Uiso 1 1 calc R U . . .
C38 C 0.2376(4) 0.5614(3) 0.7701(2) 0.0223(10) Uani 1 1 d . . . . .
H38A H 0.325282 0.567670 0.782648 0.033 Uiso 1 1 calc R U . . .
H38B H 0.212479 0.521913 0.790097 0.033 Uiso 1 1 calc R U . . .
H38C H 0.195160 0.600430 0.781828 0.033 Uiso 1 1 calc R U . . .
C60 C 0.6036(4) 0.5338(2) 0.8192(2) 0.0215(10) Uani 1 1 d . . . . .
C12 C 0.2587(4) 0.7969(2) 0.7447(2) 0.0222(10) Uani 1 1 d . . . . .
H12 H 0.265764 0.838833 0.764421 0.027 Uiso 1 1 calc R U . . .
C14 C 0.1363(4) 0.7136(2) 0.6883(2) 0.0185(10) Uani 1 1 d . . . . .
H14 H 0.059164 0.698048 0.668477 0.022 Uiso 1 1 calc R U . . .
C13 C 0.1454(4) 0.7748(3) 0.7155(2) 0.0250(8) Uani 1 1 d . . . . .
H13 H 0.075466 0.801641 0.714441 0.030 Uiso 1 1 calc R U . . .
C28 C 0.4508(5) 0.7069(3) 0.8660(2) 0.0279(11) Uani 1 1 d . . . . .
H28A H 0.365212 0.719144 0.862094 0.042 Uiso 1 1 calc R U . . .
H28B H 0.485937 0.699812 0.908981 0.042 Uiso 1 1 calc R U . . .
H28C H 0.457414 0.665995 0.843203 0.042 Uiso 1 1 calc R U . . .
C37 C 0.0805(5) 0.4168(3) 0.5902(3) 0.0312(12) Uani 1 1 d . . . . .
H37A H -0.007957 0.420298 0.579955 0.047 Uiso 1 1 calc R U . . .
H37B H 0.102943 0.381799 0.620695 0.047 Uiso 1 1 calc R U . . .
H37C H 0.112507 0.405755 0.553627 0.047 Uiso 1 1 calc R U . . .
C25 C 0.5183(4) 0.7621(2) 0.8410(2) 0.0187(10) Uani 1 1 d . . . . .
C34 C 0.1675(4) 0.4916(2) 0.6776(2) 0.0196(10) Uani 1 1 d . . . . .
H34 H 0.164144 0.455193 0.704271 0.024 Uiso 1 1 calc R U . . .
C23 C 0.6730(4) 0.8479(3) 0.8577(2) 0.0225(10) Uani 1 1 d . . . . .
C51 C 0.8152(4) 0.7403(3) 0.6807(2) 0.0272(12) Uani 1 1 d . . . . .
C44 C 0.8199(4) 0.5368(3) 0.8202(2) 0.0274(12) Uani 1 1 d . . . . .
H44 H 0.825230 0.504891 0.851807 0.033 Uiso 1 1 calc R U . . .
C61 C 0.5913(4) 0.5485(3) 0.8787(2) 0.0286(12) Uani 1 1 d . . . . .
C45 C 0.7062(4) 0.5632(2) 0.7942(2) 0.0203(10) Uani 1 1 d . . . . .
C24 C 0.6184(4) 0.7930(3) 0.8773(2) 0.0231(11) Uani 1 1 d . . . . .
H24 H 0.649301 0.775446 0.916480 0.028 Uiso 1 1 calc R U . . .
C66 C 0.6723(5) 0.5990(3) 0.9162(2) 0.0359(13) Uani 1 1 d . . . . .
H66A H 0.751460 0.578928 0.931829 0.054 Uiso 1 1 calc R U . . .
H66B H 0.635117 0.613386 0.950281 0.054 Uiso 1 1 calc R U . . .
H66C H 0.682759 0.637351 0.890784 0.054 Uiso 1 1 calc R U . . .
C54 C 0.8385(5) 0.6836(4) 0.5711(3) 0.0429(17) Uani 1 1 d . . . . .
H54 H 0.846589 0.664051 0.533471 0.051 Uiso 1 1 calc R U . . .
C65 C 0.5320(4) 0.4836(2) 0.7868(3) 0.0268(12) Uani 1 1 d . . . . .
C58 C 0.8281(5) 0.5689(3) 0.6120(3) 0.0437(16) Uani 1 1 d . . . . .
H58A H 0.900140 0.551437 0.638971 0.066 Uiso 1 1 calc R U . . .
H58B H 0.831899 0.557809 0.569796 0.066 Uiso 1 1 calc R U . . .
H58C H 0.755240 0.549126 0.622780 0.066 Uiso 1 1 calc R U . . .
C53 C 0.8421(5) 0.7511(4) 0.5762(3) 0.051(2) Uani 1 1 d . . . . .
C42 C 0.9155(4) 0.6010(2) 0.7541(2) 0.0229(11) Uani 1 1 d . . . . .
H42 H 0.986731 0.613969 0.739983 0.028 Uiso 1 1 calc R U . . .
C2 C 0.5152(5) 0.6861(3) 0.5167(2) 0.0269(11) Uani 1 1 d . . . . .
C43 C 0.9231(4) 0.5562(3) 0.8007(2) 0.0250(8) Uani 1 1 d . . . . .
H43 H 0.999605 0.538745 0.819422 0.030 Uiso 1 1 calc R U . . .
C64 C 0.4507(5) 0.4494(3) 0.8154(3) 0.0344(13) Uani 1 1 d . . . . .
H64 H 0.402332 0.415429 0.793640 0.041 Uiso 1 1 calc R U . . .
C3 C 0.5653(4) 0.6997(3) 0.4262(2) 0.0281(12) Uani 1 1 d . . . . .
C56 C 0.8112(5) 0.7712(3) 0.7413(3) 0.0348(13) Uani 1 1 d . . . . .
H56A H 0.738937 0.755593 0.755741 0.052 Uiso 1 1 calc R U . . .
H56B H 0.808166 0.819589 0.737144 0.052 Uiso 1 1 calc R U . . .
H56C H 0.883885 0.758435 0.770460 0.052 Uiso 1 1 calc R U . . .
C27 C 0.7783(4) 0.8819(3) 0.8984(2) 0.0297(12) Uani 1 1 d . . . . .
H27A H 0.843038 0.890261 0.875494 0.045 Uiso 1 1 calc R U . . .
H27B H 0.808933 0.853357 0.933306 0.045 Uiso 1 1 calc R U . . .
H27C H 0.750831 0.924189 0.912816 0.045 Uiso 1 1 calc R U . . .
C62 C 0.5070(5) 0.5140(3) 0.9047(3) 0.0395(15) Uani 1 1 d . . . . .
H62 H 0.496034 0.525328 0.944502 0.047 Uiso 1 1 calc R U . . .
C63 C 0.4380(5) 0.4629(3) 0.8732(3) 0.0454(17) Uani 1 1 d . . . . .
C68 C 0.5459(5) 0.4628(3) 0.7240(3) 0.0371(14) Uani 1 1 d . . . . .
H68A H 0.472013 0.474062 0.695010 0.056 Uiso 1 1 calc R U . . .
H68B H 0.559637 0.414836 0.723313 0.056 Uiso 1 1 calc R U . . .
H68C H 0.615114 0.486121 0.712787 0.056 Uiso 1 1 calc R U . . .
C52 C 0.8314(5) 0.7791(3) 0.6312(3) 0.0391(15) Uani 1 1 d . . . . .
H52 H 0.835289 0.826051 0.635523 0.047 Uiso 1 1 calc R U . . .
C4 C 0.5089(5) 0.7552(3) 0.4389(2) 0.0310(12) Uani 1 1 d . . . . .
C6 C 0.6197(6) 0.6825(4) 0.3724(3) 0.0482(17) Uani 1 1 d . . . . .
H6A H 0.708145 0.680511 0.384519 0.072 Uiso 1 1 calc R U . . .
H6B H 0.597789 0.716478 0.340971 0.072 Uiso 1 1 calc R U . . .
H6C H 0.589050 0.639275 0.356401 0.072 Uiso 1 1 calc R U . . .
C5 C 0.6067(6) 0.5876(3) 0.4755(3) 0.0436(15) Uani 1 1 d . . . . .
H5A H 0.620682 0.570993 0.517380 0.065 Uiso 1 1 calc R U . . .
H5B H 0.682333 0.585339 0.459769 0.065 Uiso 1 1 calc R U . . .
H5C H 0.544826 0.560298 0.450144 0.065 Uiso 1 1 calc R U . . .
C67 C 0.3473(7) 0.4251(5) 0.9029(3) 0.073(3) Uani 1 1 d . . . . .
H67A H 0.265141 0.433124 0.880272 0.109 Uiso 1 1 calc R U . . .
H67B H 0.353172 0.440316 0.944929 0.109 Uiso 1 1 calc R U . . .
H67C H 0.365228 0.377501 0.902728 0.109 Uiso 1 1 calc R U . . .
C1 C 0.5164(6) 0.6633(3) 0.5787(3) 0.0487(17) Uani 1 1 d . . . . .
C8 C 0.4078(7) 0.7928(3) 0.5251(3) 0.0473(17) Uani 1 1 d . . . . .
H8A H 0.326063 0.796639 0.500692 0.071 Uiso 1 1 calc R U . . .
H8B H 0.446880 0.836500 0.528673 0.071 Uiso 1 1 calc R U . . .
H8C H 0.402817 0.776156 0.565636 0.071 Uiso 1 1 calc R U . . .
C7 C 0.4811(7) 0.8179(3) 0.4028(3) 0.0476(17) Uani 1 1 d . . . . .
H7A H 0.395033 0.818572 0.383989 0.071 Uiso 1 1 calc R U . . .
H7B H 0.530469 0.819728 0.371087 0.071 Uiso 1 1 calc R U . . .
H7C H 0.499676 0.856287 0.429801 0.071 Uiso 1 1 calc R U . . .
C57 C 0.8627(8) 0.7938(5) 0.5233(4) 0.092(3) Uani 1 1 d . . . . .
H57A H 0.933184 0.777241 0.507851 0.138 Uiso 1 1 calc R U . . .
H57B H 0.877392 0.839802 0.537030 0.138 Uiso 1 1 calc R U . . .
H57C H 0.790869 0.792080 0.490905 0.138 Uiso 1 1 calc R U . . .
P1' P 0.5463(11) 0.7370(6) 0.6424(6) 0.077(3) Uani 0.282(8) 1 d . . P A -1
O2' O 0.4772(11) 0.5914(7) 0.6261(9) 0.0206(11) Uani 0.282(8) 1 d . . P A -1
In1' In 0.5240(10) 0.6557(5) 0.6948(6) 0.0129(11) Uani 0.282(8) 1 d . . P A -1

loop_
_atom_site_aniso_label
_atom_site_aniso_U_11
_atom_site_aniso_U_22
_atom_site_aniso_U_33
_atom_site_aniso_U_23
_atom_site_aniso_U_13
_atom_site_aniso_U_12
In1 0.0095(8) 0.0142(11) 0.0169(7) 0.0004(7) 0.0010(5) 0.0011(7)
P1 0.0186(9) 0.0155(10) 0.0284(16) -0.0011(8) 0.0026(8) -0.0007(7)
C31 0.011(2) 0.017(2) 0.019(2) 0.0003(19) 0.0033(17) 0.0006(17)
C10 0.016(2) 0.012(2) 0.013(2) 0.0028(17) 0.0029(17) -0.0010(17)
O1 0.019(2) 0.025(3) 0.017(3) -0.007(2) 0.001(2) 0.000(2)
C32 0.013(2) 0.026(3) 0.020(2) -0.007(2) 0.0019(18) 0.0015(19)
N1 0.029(2) 0.023(2) 0.024(2) -0.0044(18) -0.0011(17) 0.0039(18)
C11 0.014(2) 0.016(2) 0.016(2) 0.0010(18) 0.0016(17) -0.0045(18)
N2 0.044(3) 0.027(2) 0.021(2) 0.0061(19) 0.0012(19) 0.003(2)
C20 0.017(2) 0.007(2) 0.020(2) -0.0068(17) 0.0023(18) -0.0034(17)
C35 0.012(2) 0.014(2) 0.022(2) 0.0017(19) 0.0047(17) 0.0020(17)
C21 0.022(2) 0.009(2) 0.021(2) -0.0052(18) 0.0035(18) -0.0003(17)
C33 0.014(2) 0.014(2) 0.033(3) -0.005(2) 0.0055(19) 0.0018(18)
C55 0.012(2) 0.054(4) 0.023(3) -0.009(3) 0.0011(18) -0.012(2)
C41 0.013(2) 0.011(2) 0.021(2) -0.0011(18) 0.0013(17) 0.0039(17)
C40 0.014(2) 0.009(2) 0.023(2) -0.0025(18) 0.0009(18) 0.0045(17)
C26 0.043(3) 0.023(3) 0.028(3) 0.005(2) 0.001(2) -0.017(2)
C50 0.007(2) 0.029(3) 0.021(2) 0.001(2) 0.0014(17) 0.0006(18)
C30 0.0070(19) 0.008(2) 0.022(2) -0.0029(18) 0.0020(16) -0.0039(16)
C22 0.021(2) 0.011(2) 0.026(2) -0.0032(18) 0.0069(19) -0.0042(18)
C15 0.014(2) 0.014(2) 0.015(2) 0.0041(18) 0.0045(17) 0.0002(17)
C36 0.026(2) 0.020(3) 0.022(2) 0.004(2) 0.0047(19) -0.001(2)
C38 0.018(2) 0.025(3) 0.025(3) 0.006(2) 0.0063(19) 0.001(2)
C60 0.016(2) 0.016(2) 0.030(3) 0.011(2) 0.0006(19) 0.0041(19)
C12 0.026(2) 0.013(2) 0.027(3) -0.007(2) 0.004(2) -0.0028(19)
C14 0.014(2) 0.018(2) 0.024(2) -0.001(2) 0.0025(18) -0.0004(18)
C13 0.0107(15) 0.026(2) 0.037(2) 0.0020(16) 0.0010(14) 0.0063(14)
C28 0.032(3) 0.025(3) 0.026(3) 0.007(2) 0.004(2) 0.000(2)
C37 0.027(3) 0.022(3) 0.044(3) -0.003(2) 0.006(2) -0.008(2)
C25 0.021(2) 0.013(2) 0.022(2) -0.0001(19) 0.0046(19) 0.0042(18)
C34 0.015(2) 0.012(2) 0.031(3) 0.003(2) 0.0044(19) -0.0009(18)
C23 0.016(2) 0.023(3) 0.027(3) -0.011(2) 0.0024(19) 0.002(2)
C51 0.015(2) 0.036(3) 0.030(3) 0.006(2) 0.002(2) 0.008(2)
C44 0.026(3) 0.023(3) 0.031(3) 0.011(2) 0.000(2) 0.003(2)
C61 0.020(2) 0.032(3) 0.031(3) 0.014(2) -0.003(2) -0.001(2)
C45 0.017(2) 0.016(2) 0.026(3) 0.003(2) -0.0007(19) 0.0003(19)
C24 0.024(2) 0.026(3) 0.018(2) -0.004(2) -0.0006(19) 0.003(2)
C66 0.030(3) 0.050(4) 0.026(3) 0.006(3) 0.001(2) -0.004(3)
C54 0.023(3) 0.085(5) 0.021(3) -0.002(3) 0.004(2) -0.019(3)
C65 0.024(3) 0.008(2) 0.046(3) 0.006(2) 0.000(2) 0.0025(19)
C58 0.032(3) 0.063(4) 0.038(3) -0.027(3) 0.012(3) -0.010(3)
C53 0.028(3) 0.094(6) 0.029(3) 0.027(4) -0.003(2) -0.019(3)
C42 0.016(2) 0.025(3) 0.025(3) 0.003(2) -0.0002(19) 0.003(2)
C2 0.034(3) 0.026(3) 0.019(3) -0.001(2) 0.002(2) 0.005(2)
C43 0.0107(15) 0.026(2) 0.037(2) 0.0020(16) 0.0010(14) 0.0063(14)
C64 0.029(3) 0.021(3) 0.048(4) 0.016(3) -0.005(2) -0.005(2)
C3 0.023(3) 0.039(3) 0.019(2) 0.000(2) -0.005(2) -0.005(2)
C56 0.037(3) 0.019(3) 0.052(4) -0.005(3) 0.017(3) 0.000(2)
C27 0.022(3) 0.033(3) 0.031(3) -0.010(2) -0.003(2) -0.004(2)
C62 0.031(3) 0.059(4) 0.027(3) 0.013(3) 0.001(2) -0.007(3)
C63 0.028(3) 0.054(4) 0.050(4) 0.033(3) -0.003(3) -0.015(3)
C68 0.039(3) 0.018(3) 0.053(4) -0.004(3) 0.005(3) 0.000(2)
C52 0.024(3) 0.036(3) 0.054(4) 0.022(3) -0.001(3) 0.001(2)
C4 0.041(3) 0.032(3) 0.019(3) 0.002(2) 0.002(2) -0.009(3)
C6 0.043(4) 0.065(5) 0.039(4) -0.010(3) 0.012(3) -0.007(3)
C5 0.058(4) 0.030(3) 0.039(3) -0.008(3) -0.001(3) 0.012(3)
C67 0.052(4) 0.105(7) 0.056(5) 0.043(5) -0.002(4) -0.042(5)
C1 0.037(3) 0.053(4) 0.056(4) 0.002(3) 0.008(3) 0.001(3)
C8 0.073(5) 0.036(4) 0.034(3) 0.005(3) 0.015(3) 0.021(3)
C7 0.077(5) 0.039(4) 0.026(3) 0.007(3) 0.006(3) -0.001(3)
C57 0.077(6) 0.143(9) 0.050(5) 0.051(6) 0.000(4) -0.032(6)
P1' 0.091(7) 0.069(7) 0.072(8) -0.002(6) 0.015(6) 0.007(6)
O2' 0.019(2) 0.025(3) 0.017(3) -0.007(2) 0.001(2) 0.000(2)
In1' 0.0061(13) 0.022(3) 0.0108(10) 0.004(2) 0.0015(8) -0.001(2)

loop_
_atom_type_symbol
_atom_type_description
_atom_type_scat_dispersion_real
_atom_type_scat_dispersion_imag
_atom_type_scat_source
C C 0.0033 0.0016 'International Tables Vol C Tables 4.2.6.8 and 6.1.1.4'
H H 0.0000 0.0000 'International Tables Vol C Tables 4.2.6.8 and 6.1.1.4'
In In -0.7276 1.3100 'International Tables Vol C Tables 4.2.6.8 and 6.1.1.4'
N N 0.0061 0.0033 'International Tables Vol C Tables 4.2.6.8 and 6.1.1.4'
O O 0.0106 0.0060 'International Tables Vol C Tables 4.2.6.8 and 6.1.1.4'
P P 0.1023 0.0942 'International Tables Vol C Tables 4.2.6.8 and 6.1.1.4'

loop_
_geom_angle_atom_site_label_1
_geom_angle_atom_site_label_2
_geom_angle_atom_site_label_3
_geom_angle
_geom_angle_site_symmetry_1
_geom_angle_site_symmetry_3
_geom_angle_publ_flag
P1 In1 C1 38.34(17) . . ?
C10 In1 P1 114.1(2) . . ?
C10 In1 O1 94.6(2) . . ?
C10 In1 C40 137.8(3) . . ?
C10 In1 C1 105.9(2) . . ?
C10 In1 P1' 84.9(3) . . ?
O1 In1 P1 67.5(2) . . ?
O1 In1 C1 29.1(2) . . ?
O1 In1 P1' 18.3(3) . . ?
C40 In1 P1 107.3(2) . . ?
C40 In1 O1 108.9(3) . . ?
C40 In1 C1 111.6(3) . . ?
C40 In1 P1' 106.7(4) . . ?
P1' In1 P1 85.6(4) . . ?
P1' In1 C1 47.3(4) . . ?
O2' In1 P1 6.7(5) . . ?
O2' In1 C10 112.0(5) . . ?
O2' In1 O1 73.7(6) . . ?
O2' In1 C40 108.1(4) . . ?
O2' In1 C1 44.7(5) . . ?
O2' In1 P1' 91.7(7) . . ?
In1 P1 In1' 6.3(3) . . ?
C1 P1 In1 74.9(3) . . ?
C1 P1 In1' 68.6(3) . . ?
O2' P1 In1 17.4(10) . . ?
O2' P1 C1 91.2(11) . . ?
O2' P1 In1' 23.5(11) . . ?
C32 C31 C30 119.1(4) . . ?
C32 C31 C36 120.3(4) . . ?
C30 C31 C36 120.6(4) . . ?
C11 C10 In1 123.6(3) . . ?
C11 C10 C15 117.0(4) . . ?
C11 C10 In1' 117.3(4) . . ?
C15 C10 In1 118.2(3) . . ?
C15 C10 In1' 123.1(4) . . ?
In1' C10 In1 7.8(3) . . ?
C1 O1 In1 94.9(5) . . ?
C1 O1 In1' 100.1(5) . . ?
P1' O1 In1 88.1(12) . . ?
P1' O1 C1 172.7(14) . . ?
P1' O1 In1' 83.1(12) . . ?
In1' O1 In1 5.2(4) . . ?
C31 C32 H32 118.9 . . ?
C31 C32 C33 122.2(4) . . ?
C33 C32 H32 118.9 . . ?
C2 N1 C3 109.3(4) . . ?
C2 N1 C5 126.3(5) . . ?
C3 N1 C5 124.3(5) . . ?
C10 C11 C20 123.2(4) . . ?
C12 C11 C10 121.3(4) . . ?
C12 C11 C20 115.4(4) . . ?
C2 N2 C4 109.6(5) . . ?
C2 N2 C8 124.6(5) . . ?
C4 N2 C8 125.5(5) . . ?
C21 C20 C11 120.7(4) . . ?
C21 C20 C25 119.4(4) . . ?
C25 C20 C11 119.2(4) . . ?
C30 C35 C38 121.3(4) . . ?
C34 C35 C30 118.4(4) . . ?
C34 C35 C38 120.2(4) . . ?
C20 C21 C26 121.2(4) . . ?
C22 C21 C20 119.5(4) . . ?
C22 C21 C26 119.3(4) . . ?
C32 C33 C37 121.0(5) . . ?
C32 C33 C34 117.4(4) . . ?
C34 C33 C37 121.4(5) . . ?
C50 C55 C58 121.3(5) . . ?
C54 C55 C50 118.4(6) . . ?
C54 C55 C58 120.3(5) . . ?
C40 C41 C50 124.5(4) . . ?
C42 C41 C40 121.7(4) . . ?
C42 C41 C50 113.7(4) . . ?
In1 C40 In1' 7.6(3) . . ?
C41 C40 In1 121.9(3) . . ?
C41 C40 In1' 115.9(4) . . ?
C45 C40 In1 121.1(3) . . ?
C45 C40 C41 116.3(4) . . ?
C45 C40 In1' 127.6(4) . . ?
C21 C26 H26A 109.5 . . ?
C21 C26 H26B 109.5 . . ?
C21 C26 H26C 109.5 . . ?
H26A C26 H26B 109.5 . . ?
H26A C26 H26C 109.5 . . ?
H26B C26 H26C 109.5 . . ?
C55 C50 C41 118.7(5) . . ?
C51 C50 C55 120.1(5) . . ?
C51 C50 C41 120.8(4) . . ?
C31 C30 C15 120.5(4) . . ?
C35 C30 C31 120.3(4) . . ?
C35 C30 C15 118.7(4) . . ?
C21 C22 H22 119.2 . . ?
C23 C22 C21 121.6(4) . . ?
C23 C22 H22 119.2 . . ?
C10 C15 C30 124.7(4) . . ?
C14 C15 C10 120.8(4) . . ?
C14 C15 C30 114.4(4) . . ?
C31 C36 H36A 109.5 . . ?
C31 C36 H36B 109.5 . . ?
C31 C36 H36C 109.5 . . ?
H36A C36 H36B 109.5 . . ?
H36A C36 H36C 109.5 . . ?
H36B C36 H36C 109.5 . . ?
C35 C38 H38A 109.5 . . ?
C35 C38 H38B 109.5 . . ?
C35 C38 H38C 109.5 . . ?
H38A C38 H38B 109.5 . . ?
H38A C38 H38C 109.5 . . ?
H38B C38 H38C 109.5 . . ?
C61 C60 C45 119.5(4) . . ?
C61 C60 C65 119.7(5) . . ?
C65 C60 C45 120.0(5) . . ?
C11 C12 H12 119.5 . . ?
C11 C12 C13 120.9(4) . . ?
C13 C12 H12 119.5 . . ?
C15 C14 H14 119.4 . . ?
C13 C14 C15 121.2(4) . . ?
C13 C14 H14 119.4 . . ?
C12 C13 H13 120.6 . . ?
C14 C13 C12 118.9(4) . . ?
C14 C13 H13 120.6 . . ?
H28A C28 H28B 109.5 . . ?
H28A C28 H28C 109.5 . . ?
H28B C28 H28C 109.5 . . ?
C25 C28 H28A 109.5 . . ?
C25 C28 H28B 109.5 . . ?
C25 C28 H28C 109.5 . . ?
C33 C37 H37A 109.5 . . ?
C33 C37 H37B 109.5 . . ?
C33 C37 H37C 109.5 . . ?
H37A C37 H37B 109.5 . . ?
H37A C37 H37C 109.5 . . ?
H37B C37 H37C 109.5 . . ?
C20 C25 C28 120.0(4) . . ?
C20 C25 C24 118.9(4) . . ?
C24 C25 C28 121.0(4) . . ?
C35 C34 C33 122.5(4) . . ?
C35 C34 H34 118.7 . . ?
C33 C34 H34 118.7 . . ?
C22 C23 C27 120.5(5) . . ?
C24 C23 C22 118.5(4) . . ?
C24 C23 C27 121.0(5) . . ?
C50 C51 C56 120.0(5) . . ?
C50 C51 C52 118.9(5) . . ?
C52 C51 C56 121.1(5) . . ?
C45 C44 H44 119.4 . . ?
C43 C44 H44 119.4 . . ?
C43 C44 C45 121.2(5) . . ?
C60 C61 C66 121.1(5) . . ?
C62 C61 C60 119.4(5) . . ?
C62 C61 C66 119.4(5) . . ?
C40 C45 C60 125.6(4) . . ?
C44 C45 C40 120.8(4) . . ?
C44 C45 C60 113.6(4) . . ?
C25 C24 H24 119.0 . . ?
C23 C24 C25 121.9(5) . . ?
C23 C24 H24 119.0 . . ?
C61 C66 H66A 109.5 . . ?
C61 C66 H66B 109.5 . . ?
C61 C66 H66C 109.5 . . ?
H66A C66 H66B 109.5 . . ?
H66A C66 H66C 109.5 . . ?
H66B C66 H66C 109.5 . . ?
C55 C54 H54 118.7 . . ?
C53 C54 C55 122.5(6) . . ?
C53 C54 H54 118.7 . . ?
C60 C65 C68 122.2(5) . . ?
C64 C65 C60 118.7(5) . . ?
C64 C65 C68 119.0(5) . . ?
C55 C58 H58A 109.5 . . ?
C55 C58 H58B 109.5 . . ?
C55 C58 H58C 109.5 . . ?
H58A C58 H58B 109.5 . . ?
H58A C58 H58C 109.5 . . ?
H58B C58 H58C 109.5 . . ?
C54 C53 C52 118.5(6) . . ?
C54 C53 C57 120.5(7) . . ?
C52 C53 C57 121.0(8) . . ?
C41 C42 H42 119.8 . . ?
C43 C42 C41 120.5(4) . . ?
C43 C42 H42 119.8 . . ?
N1 C2 N2 107.1(4) . . ?
N1 C2 C1 127.2(5) . . ?
N2 C2 C1 125.0(5) . . ?
C44 C43 C42 119.6(4) . . ?
C44 C43 H43 120.2 . . ?
C42 C43 H43 120.2 . . ?
C65 C64 H64 118.8 . . ?
C63 C64 C65 122.3(5) . . ?
C63 C64 H64 118.8 . . ?
N1 C3 C6 122.9(5) . . ?
C4 C3 N1 107.0(5) . . ?
C4 C3 C6 130.2(5) . . ?
C51 C56 H56A 109.5 . . ?
C51 C56 H56B 109.5 . . ?
C51 C56 H56C 109.5 . . ?
H56A C56 H56B 109.5 . . ?
H56A C56 H56C 109.5 . . ?
H56B C56 H56C 109.5 . . ?
C23 C27 H27A 109.5 . . ?
C23 C27 H27B 109.5 . . ?
C23 C27 H27C 109.5 . . ?
H27A C27 H27B 109.5 . . ?
H27A C27 H27C 109.5 . . ?
H27B C27 H27C 109.5 . . ?
C61 C62 H62 119.5 . . ?
C61 C62 C63 120.9(6) . . ?
C63 C62 H62 119.5 . . ?
C64 C63 C62 118.9(5) . . ?
C64 C63 C67 121.0(6) . . ?
C62 C63 C67 120.0(7) . . ?
C65 C68 H68A 109.5 . . ?
C65 C68 H68B 109.5 . . ?
C65 C68 H68C 109.5 . . ?
H68A C68 H68B 109.5 . . ?
H68A C68 H68C 109.5 . . ?
H68B C68 H68C 109.5 . . ?
C51 C52 H52 119.2 . . ?
C53 C52 C51 121.6(6) . . ?
C53 C52 H52 119.2 . . ?
N2 C4 C7 122.7(5) . . ?
C3 C4 N2 106.9(5) . . ?
C3 C4 C7 130.3(5) . . ?
C3 C6 H6A 109.5 . . ?
C3 C6 H6B 109.5 . . ?
C3 C6 H6C 109.5 . . ?
H6A C6 H6B 109.5 . . ?
H6A C6 H6C 109.5 . . ?
H6B C6 H6C 109.5 . . ?
N1 C5 H5A 109.5 . . ?
N1 C5 H5B 109.5 . . ?
N1 C5 H5C 109.5 . . ?
H5A C5 H5B 109.5 . . ?
H5A C5 H5C 109.5 . . ?
H5B C5 H5C 109.5 . . ?
C63 C67 H67A 109.5 . . ?
C63 C67 H67B 109.5 . . ?
C63 C67 H67C 109.5 . . ?
H67A C67 H67B 109.5 . . ?
H67A C67 H67C 109.5 . . ?
H67B C67 H67C 109.5 . . ?
P1 C1 In1 66.8(2) . . ?
P1 C1 P1' 123.7(5) . . ?
P1 C1 O2' 22.8(5) . . ?
P1 C1 In1' 72.9(3) . . ?
O1 C1 In1 56.0(4) . . ?
O1 C1 P1 122.7(5) . . ?
O1 C1 C2 115.2(6) . . ?
O1 C1 P1' 2.6(5) . . ?
O1 C1 O2' 100.0(7) . . ?
O1 C1 In1' 49.9(4) . . ?
C2 C1 In1 170.7(5) . . ?
C2 C1 P1 121.9(5) . . ?
C2 C1 P1' 114.0(6) . . ?
C2 C1 O2' 144.2(7) . . ?
C2 C1 In1' 165.0(5) . . ?
P1' C1 In1 57.1(4) . . ?
P1' C1 In1' 51.1(4) . . ?
O2' C1 In1 44.2(6) . . ?
O2' C1 P1' 101.0(7) . . ?
O2' C1 In1' 50.3(5) . . ?
In1' C1 In1 6.1(3) . . ?
N2 C8 H8A 109.5 . . ?
N2 C8 H8B 109.5 . . ?
N2 C8 H8C 109.5 . . ?
H8A C8 H8B 109.5 . . ?
H8A C8 H8C 109.5 . . ?
H8B C8 H8C 109.5 . . ?
C4 C7 H7A 109.5 . . ?
C4 C7 H7B 109.5 . . ?
C4 C7 H7C 109.5 . . ?
H7A C7 H7B 109.5 . . ?
H7A C7 H7C 109.5 . . ?
H7B C7 H7C 109.5 . . ?
C53 C57 H57A 109.5 . . ?
C53 C57 H57B 109.5 . . ?
C53 C57 H57C 109.5 . . ?
H57A C57 H57B 109.5 . . ?
H57A C57 H57C 109.5 . . ?
H57B C57 H57C 109.5 . . ?
O1 P1' In1 73.6(11) . . ?
O1 P1' C1 4.7(9) . . ?
O1 P1' In1' 76.2(12) . . ?
C1 P1' In1 75.6(5) . . ?
C1 P1' In1' 78.3(6) . . ?
In1' P1' In1 3.0(4) . . ?
In1 O2' C1 91.2(6) . . ?
In1 O2' In1' 8.0(4) . . ?
P1 O2' In1 155.8(15) . . ?
P1 O2' C1 66.0(11) . . ?
P1 O2' In1' 148.1(15) . . ?
C1 O2' In1' 83.2(6) . . ?
C10 In1' P1 110.9(5) . . ?
C10 In1' C40 136.0(6) . . ?
C10 In1' C1 109.7(5) . . ?
O1 In1' P1 68.5(4) . . ?
O1 In1' C10 101.6(5) . . ?
O1 In1' C40 116.5(6) . . ?
O1 In1' C1 30.0(3) . . ?
O1 In1' P1' 20.7(3) . . ?
C40 In1' P1 103.3(5) . . ?
C40 In1' C1 114.3(5) . . ?
C1 In1' P1 38.5(2) . . ?
P1' In1' P1 89.0(6) . . ?
P1' In1' C10 92.1(5) . . ?
P1' In1' C40 115.9(6) . . ?
P1' In1' C1 50.6(5) . . ?
O2' In1' P1 8.4(5) . . ?
O2' In1' C10 107.4(6) . . ?
O2' In1' O1 76.5(7) . . ?
O2' In1' C40 102.4(6) . . ?
O2' In1' C1 46.6(5) . . ?
O2' In1' P1' 96.8(8) . . ?

loop_
_geom_bond_atom_site_label_1
_geom_bond_atom_site_label_2
_geom_bond_distance
_geom_bond_site_symmetry_2
_geom_bond_publ_flag
In1 P1 2.564(6) . ?
In1 C10 2.214(7) . ?
In1 O1 2.239(7) . ?
In1 C40 2.215(6) . ?
In1 C1 2.693(9) . ?
In1 P1' 2.333(12) . ?
In1 O2' 1.877(19) . ?
P1 C1 1.730(7) . ?
P1 O2' 0.734(17) . ?
P1 In1' 2.656(12) . ?
C31 C32 1.372(7) . ?
C31 C30 1.406(6) . ?
C31 C36 1.513(6) . ?
C10 C11 1.401(6) . ?
C10 C15 1.414(6) . ?
C10 In1' 2.208(13) . ?
O1 C1 1.316(9) . ?
O1 P1' 0.731(10) . ?
O1 In1' 2.011(12) . ?
C32 H32 0.9500 . ?
C32 C33 1.390(7) . ?
N1 C2 1.330(6) . ?
N1 C3 1.389(7) . ?
N1 C5 1.459(7) . ?
C11 C20 1.499(6) . ?
C11 C12 1.389(7) . ?
N2 C2 1.342(7) . ?
N2 C4 1.378(7) . ?
N2 C8 1.469(7) . ?
C20 C21 1.401(6) . ?
C20 C25 1.403(6) . ?
C35 C30 1.394(6) . ?
C35 C38 1.504(6) . ?
C35 C34 1.386(6) . ?
C21 C26 1.509(7) . ?
C21 C22 1.396(6) . ?
C33 C37 1.497(7) . ?
C33 C34 1.391(7) . ?
C55 C50 1.406(7) . ?
C55 C54 1.387(8) . ?
C55 C58 1.491(9) . ?
C41 C40 1.414(6) . ?
C41 C50 1.495(6) . ?
C41 C42 1.399(6) . ?
C40 C45 1.412(6) . ?
C40 In1' 2.248(13) . ?
C26 H26A 0.9800 . ?
C26 H26B 0.9800 . ?
C26 H26C 0.9800 . ?
C50 C51 1.389(7) . ?
C30 C15 1.500(6) . ?
C22 H22 0.9500 . ?
C22 C23 1.380(7) . ?
C15 C14 1.398(6) . ?
C36 H36A 0.9800 . ?
C36 H36B 0.9800 . ?
C36 H36C 0.9800 . ?
C38 H38A 0.9800 . ?
C38 H38B 0.9800 . ?
C38 H38C 0.9800 . ?
C60 C61 1.397(7) . ?
C60 C45 1.494(7) . ?
C60 C65 1.407(7) . ?
C12 H12 0.9500 . ?
C12 C13 1.391(7) . ?
C14 H14 0.9500 . ?
C14 C13 1.370(7) . ?
C13 H13 0.9500 . ?
C28 H28A 0.9800 . ?
C28 H28B 0.9800 . ?
C28 H28C 0.9800 . ?
C28 C25 1.510(7) . ?
C37 H37A 0.9800 . ?
C37 H37B 0.9800 . ?
C37 H37C 0.9800 . ?
C25 C24 1.403(7) . ?
C34 H34 0.9500 . ?
C23 C24 1.378(7) . ?
C23 C27 1.515(6) . ?
C51 C56 1.501(8) . ?
C51 C52 1.395(8) . ?
C44 H44 0.9500 . ?
C44 C45 1.405(6) . ?
C44 C43 1.370(7) . ?
C61 C66 1.510(8) . ?
C61 C62 1.387(8) . ?
C24 H24 0.9500 . ?
C66 H66A 0.9800 . ?
C66 H66B 0.9800 . ?
C66 H66C 0.9800 . ?
C54 H54 0.9500 . ?
C54 C53 1.364(10) . ?
C65 C64 1.390(7) . ?
C65 C68 1.503(8) . ?
C58 H58A 0.9800 . ?
C58 H58B 0.9800 . ?
C58 H58C 0.9800 . ?
C53 C52 1.381(10) . ?
C53 C57 1.517(9) . ?
C42 H42 0.9500 . ?
C42 C43 1.371(7) . ?
C2 C1 1.461(8) . ?
C43 H43 0.9500 . ?
C64 H64 0.9500 . ?
C64 C63 1.356(9) . ?
C3 C4 1.342(8) . ?
C3 C6 1.490(8) . ?
C56 H56A 0.9800 . ?
C56 H56B 0.9800 . ?
C56 H56C 0.9800 . ?
C27 H27A 0.9800 . ?
C27 H27B 0.9800 . ?
C27 H27C 0.9800 . ?
C62 H62 0.9500 . ?
C62 C63 1.399(9) . ?
C63 C67 1.522(8) . ?
C68 H68A 0.9800 . ?
C68 H68B 0.9800 . ?
C68 H68C 0.9800 . ?
C52 H52 0.9500 . ?
C4 C7 1.500(8) . ?
C6 H6A 0.9800 . ?
C6 H6B 0.9800 . ?
C6 H6C 0.9800 . ?
C5 H5A 0.9800 . ?
C5 H5B 0.9800 . ?
C5 H5C 0.9800 . ?
C67 H67A 0.9800 . ?
C67 H67B 0.9800 . ?
C67 H67C 0.9800 . ?
C1 P1' 2.043(15) . ?
C1 O2' 1.893(16) . ?
C1 In1' 2.589(14) . ?
C8 H8A 0.9800 . ?
C8 H8B 0.9800 . ?
C8 H8C 0.9800 . ?
C7 H7A 0.9800 . ?
C7 H7B 0.9800 . ?
C7 H7C 0.9800 . ?
C57 H57A 0.9800 . ?
C57 H57B 0.9800 . ?
C57 H57C 0.9800 . ?
P1' In1' 2.056(15) . ?
O2' In1' 2.005(19) . ?

loop_
_geom_torsion_atom_site_label_1
_geom_torsion_atom_site_label_2
_geom_torsion_atom_site_label_3
_geom_torsion_atom_site_label_4
_geom_torsion
_geom_torsion_site_symmetry_1
_geom_torsion_site_symmetry_2
_geom_torsion_site_symmetry_3
_geom_torsion_site_symmetry_4
_geom_torsion_publ_flag
In1 P1 C1 O1 -1.1(5) . . . . ?
In1 P1 C1 C2 -176.1(6) . . . . ?
In1 P1 C1 P1' -4.0(5) . . . . ?
In1 P1 C1 O2' -6.2(10) . . . . ?
In1 P1 C1 In1' 0.7(4) . . . . ?
In1 P1 O2' C1 20(3) . . . . ?
In1 P1 O2' In1' 4.2(14) . . . . ?
In1 C10 C11 C20 -18.9(6) . . . . ?
In1 C10 C11 C12 165.3(4) . . . . ?
In1 C10 C15 C30 19.3(6) . . . . ?
In1 C10 C15 C14 -165.1(4) . . . . ?
In1 O1 C1 P1 1.2(6) . . . . ?
In1 O1 C1 C2 176.5(5) . . . . ?
In1 O1 C1 P1' 114(11) . . . . ?
In1 O1 C1 O2' 3.2(5) . . . . ?
In1 O1 C1 In1' -1.0(5) . . . . ?
In1 O1 P1' C1 -115(11) . . . . ?
In1 O1 P1' In1' 1.6(5) . . . . ?
In1 C40 C45 C60 -5.2(7) . . . . ?
In1 C40 C45 C44 171.5(4) . . . . ?
In1 C1 O2' P1 -171.8(13) . . . . ?
In1 C1 O2' In1' -0.4(5) . . . . ?
P1 In1 O2' C1 -19(3) . . . . ?
P1 In1 O2' In1' -16(5) . . . . ?
P1 C1 O2' In1 171.8(13) . . . . ?
P1 C1 O2' In1' 171.4(13) . . . . ?
C31 C32 C33 C37 173.8(4) . . . . ?
C31 C32 C33 C34 -1.8(7) . . . . ?
C31 C30 C15 C10 -110.9(5) . . . . ?
C31 C30 C15 C14 73.3(5) . . . . ?
C10 In1 O2' P1 109(3) . . . . ?
C10 In1 O2' C1 90.7(5) . . . . ?
C10 In1 O2' In1' 93(4) . . . . ?
C10 C11 C20 C21 112.4(5) . . . . ?
C10 C11 C20 C25 -76.8(6) . . . . ?
C10 C11 C12 C13 0.0(7) . . . . ?
C10 C15 C14 C13 -1.7(7) . . . . ?
O1 In1 O2' P1 21(3) . . . . ?
O1 In1 O2' C1 2.3(4) . . . . ?
O1 In1 O2' In1' 5(3) . . . . ?
O1 C1 O2' In1 -3.8(6) . . . . ?
O1 C1 O2' P1 -175.6(10) . . . . ?
O1 C1 O2' In1' -4.2(6) . . . . ?
C32 C31 C30 C35 -0.8(6) . . . . ?
C32 C31 C30 C15 -173.0(4) . . . . ?
C32 C33 C34 C35 0.8(7) . . . . ?
N1 C2 C1 P1 -49.0(8) . . . . ?
N1 C2 C1 O1 135.7(6) . . . . ?
N1 C2 C1 P1' 138.2(6) . . . . ?
N1 C2 C1 O2' -55.7(13) . . . . ?
N1 C2 C1 In1' 143.0(17) . . . . ?
N1 C3 C4 N2 2.4(6) . . . . ?
N1 C3 C4 C7 -178.9(6) . . . . ?
C11 C10 C15 C30 -172.8(4) . . . . ?
C11 C10 C15 C14 2.9(6) . . . . ?
C11 C20 C21 C26 -10.1(7) . . . . ?
C11 C20 C21 C22 170.5(4) . . . . ?
C11 C20 C25 C28 2.7(6) . . . . ?
C11 C20 C25 C24 -173.3(4) . . . . ?
C11 C12 C13 C14 1.2(8) . . . . ?
N2 C2 C1 P1 142.3(5) . . . . ?
N2 C2 C1 O1 -33.0(9) . . . . ?
N2 C2 C1 P1' -30.5(8) . . . . ?
N2 C2 C1 O2' 135.7(10) . . . . ?
N2 C2 C1 In1' -26(2) . . . . ?
C20 C11 C12 C13 -176.2(4) . . . . ?
C20 C21 C22 C23 2.3(7) . . . . ?
C20 C25 C24 C23 3.1(7) . . . . ?
C35 C30 C15 C10 76.8(6) . . . . ?
C35 C30 C15 C14 -99.1(5) . . . . ?
C21 C20 C25 C28 173.5(4) . . . . ?
C21 C20 C25 C24 -2.4(7) . . . . ?
C21 C22 C23 C24 -1.7(7) . . . . ?
C21 C22 C23 C27 179.4(4) . . . . ?
C55 C50 C51 C56 -174.4(4) . . . . ?
C55 C50 C51 C52 2.2(7) . . . . ?
C55 C54 C53 C52 0.6(9) . . . . ?
C55 C54 C53 C57 178.0(6) . . . . ?
C41 C40 C45 C60 -175.0(4) . . . . ?
C41 C40 C45 C44 1.6(7) . . . . ?
C41 C50 C51 C56 -2.2(7) . . . . ?
C41 C50 C51 C52 174.4(4) . . . . ?
C41 C42 C43 C44 1.2(8) . . . . ?
C40 In1 O2' P1 -84(3) . . . . ?
C40 In1 O2' C1 -102.7(5) . . . . ?
C40 In1 O2' In1' -100(4) . . . . ?
C40 C41 C50 C55 -101.9(5) . . . . ?
C40 C41 C50 C51 85.8(6) . . . . ?
C40 C41 C42 C43 0.7(7) . . . . ?
C26 C21 C22 C23 -177.1(5) . . . . ?
C50 C55 C54 C53 1.3(8) . . . . ?
C50 C41 C40 In1 4.0(6) . . . . ?
C50 C41 C40 C45 173.8(4) . . . . ?
C50 C41 C40 In1' -1.4(7) . . . . ?
C50 C41 C42 C43 -175.6(5) . . . . ?
C50 C51 C52 C53 -0.2(8) . . . . ?
C30 C31 C32 C33 1.7(7) . . . . ?
C30 C35 C34 C33 0.1(7) . . . . ?
C30 C15 C14 C13 174.3(4) . . . . ?
C22 C23 C24 C25 -1.0(7) . . . . ?
C15 C10 C11 C20 173.9(4) . . . . ?
C15 C10 C11 C12 -2.0(6) . . . . ?
C15 C14 C13 C12 -0.3(7) . . . . ?
C36 C31 C32 C33 -176.5(4) . . . . ?
C36 C31 C30 C35 177.5(4) . . . . ?
C36 C31 C30 C15 5.3(6) . . . . ?
C38 C35 C30 C31 -177.0(4) . . . . ?
C38 C35 C30 C15 -4.6(6) . . . . ?
C38 C35 C34 C33 177.0(4) . . . . ?
C60 C61 C62 C63 2.8(8) . . . . ?
C60 C65 C64 C63 0.1(8) . . . . ?
C12 C11 C20 C21 -71.5(6) . . . . ?
C12 C11 C20 C25 99.2(5) . . . . ?
C28 C25 C24 C23 -172.8(5) . . . . ?
C37 C33 C34 C35 -174.7(4) . . . . ?
C25 C20 C21 C26 179.2(4) . . . . ?
C25 C20 C21 C22 -0.2(6) . . . . ?
C34 C35 C30 C31 -0.1(6) . . . . ?
C34 C35 C30 C15 172.3(4) . . . . ?
C61 C60 C45 C40 -112.7(6) . . . . ?
C61 C60 C45 C44 70.4(6) . . . . ?
C61 C60 C65 C64 -0.4(7) . . . . ?
C61 C60 C65 C68 -176.5(5) . . . . ?
C61 C62 C63 C64 -3.0(9) . . . . ?
C61 C62 C63 C67 179.1(6) . . . . ?
C45 C60 C61 C66 6.2(7) . . . . ?
C45 C60 C61 C62 -170.8(5) . . . . ?
C45 C60 C65 C64 169.4(4) . . . . ?
C45 C60 C65 C68 -6.8(7) . . . . ?
C45 C44 C43 C42 -1.6(8) . . . . ?
C66 C61 C62 C63 -174.3(5) . . . . ?
C54 C55 C50 C41 -175.1(4) . . . . ?
C54 C55 C50 C51 -2.7(7) . . . . ?
C54 C53 C52 C51 -1.2(9) . . . . ?
C65 C60 C61 C66 176.0(5) . . . . ?
C65 C60 C61 C62 -1.0(7) . . . . ?
C65 C60 C45 C40 77.5(6) . . . . ?
C65 C60 C45 C44 -99.3(5) . . . . ?
C65 C64 C63 C62 1.6(9) . . . . ?
C65 C64 C63 C67 179.4(6) . . . . ?
C58 C55 C50 C41 2.4(7) . . . . ?
C58 C55 C50 C51 174.8(5) . . . . ?
C58 C55 C54 C53 -176.2(5) . . . . ?
C42 C41 C40 In1 -171.9(4) . . . . ?
C42 C41 C40 C45 -2.1(7) . . . . ?
C42 C41 C40 In1' -177.3(5) . . . . ?
C42 C41 C50 C55 74.3(5) . . . . ?
C42 C41 C50 C51 -98.0(5) . . . . ?
C2 N1 C3 C4 -2.9(6) . . . . ?
C2 N1 C3 C6 177.4(5) . . . . ?
C2 N2 C4 C3 -1.1(6) . . . . ?
C2 N2 C4 C7 -180.0(5) . . . . ?
C2 C1 O2' In1 -173.5(8) . . . . ?
C2 C1 O2' P1 14.7(16) . . . . ?
C2 C1 O2' In1' -173.8(9) . . . . ?
C43 C44 C45 C40 0.2(8) . . . . ?
C43 C44 C45 C60 177.2(5) . . . . ?
C3 N1 C2 N2 2.2(6) . . . . ?
C3 N1 C2 C1 -168.1(5) . . . . ?
C56 C51 C52 C53 176.3(5) . . . . ?
C27 C23 C24 C25 177.9(4) . . . . ?
C68 C65 C64 C63 176.4(5) . . . . ?
C4 N2 C2 N1 -0.7(6) . . . . ?
C4 N2 C2 C1 169.9(5) . . . . ?
C6 C3 C4 N2 -178.0(5) . . . . ?
C6 C3 C4 C7 0.7(10) . . . . ?
C5 N1 C2 N2 -173.9(5) . . . . ?
C5 N1 C2 C1 15.7(9) . . . . ?
C5 N1 C3 C4 173.3(5) . . . . ?
C5 N1 C3 C6 -6.3(8) . . . . ?
C1 In1 O2' P1 19(3) . . . . ?
C1 In1 O2' In1' 3(4) . . . . ?
C1 P1 O2' In1 -20(3) . . . . ?
C1 P1 O2' In1' -16(2) . . . . ?
C8 N2 C2 N1 172.9(5) . . . . ?
C8 N2 C2 C1 -16.5(9) . . . . ?
C8 N2 C4 C3 -174.7(5) . . . . ?
C8 N2 C4 C7 6.5(9) . . . . ?
C57 C53 C52 C51 -178.5(6) . . . . ?
P1' In1 O2' P1 24(3) . . . . ?
P1' In1 O2' C1 5.4(5) . . . . ?
P1' In1 O2' In1' 8(3) . . . . ?
P1' C1 O2' In1 -6.3(6) . . . . ?
P1' C1 O2' P1 -178.1(9) . . . . ?
P1' C1 O2' In1' -6.7(7) . . . . ?
O2' P1 C1 In1 6.2(10) . . . . ?
O2' P1 C1 O1 5.1(11) . . . . ?
O2' P1 C1 C2 -169.9(11) . . . . ?
O2' P1 C1 P1' 2.2(11) . . . . ?
O2' P1 C1 In1' 6.9(10) . . . . ?
In1' P1 C1 In1 -0.7(4) . . . . ?
In1' P1 C1 O1 -1.8(6) . . . . ?
In1' P1 C1 C2 -176.8(6) . . . . ?
In1' P1 C1 P1' -4.7(6) . . . . ?
In1' P1 C1 O2' -6.9(10) . . . . ?
In1' P1 O2' In1 -4.2(14) . . . . ?
In1' P1 O2' C1 16(2) . . . . ?
In1' C10 C11 C20 -24.1(6) . . . . ?
In1' C10 C11 C12 160.1(5) . . . . ?
In1' C10 C15 C30 26.3(7) . . . . ?
In1' C10 C15 C14 -158.1(5) . . . . ?
In1' O1 C1 In1 1.0(5) . . . . ?
In1' O1 C1 P1 2.2(7) . . . . ?
In1' O1 C1 C2 177.5(6) . . . . ?
In1' O1 C1 P1' 115(11) . . . . ?
In1' O1 C1 O2' 4.2(6) . . . . ?
In1' O1 P1' In1 -1.6(5) . . . . ?
In1' O1 P1' C1 -116(11) . . . . ?
In1' C40 C45 C60 -0.5(8) . . . . ?
In1' C40 C45 C44 176.2(5) . . . . ?
In1' C1 O2' In1 0.4(5) . . . . ?
In1' C1 O2' P1 -171.4(13) . . . . ?

loop_
_smtbx_masks_void_nr
_smtbx_masks_void_average_x
_smtbx_masks_void_average_y
_smtbx_masks_void_average_z
_smtbx_masks_void_volume
_smtbx_masks_void_count_electrons
_smtbx_masks_void_content
1 0.000 0.500 1.000 225.2 47.8 '1 C7H8'
2 0.500 0.000 0.500 225.2 47.8 '1 C7H8'
